data_2009093
loop_
_publ_author_name
'Borbulevych, Oleg Ya.'
'Shishkin, Oleg V.'
'Knyazev, Victor N.'

_publ_section_title 4-Triethylammoniomethyl-1,3-dioxolane-2-spiro-1'-2',4',6'-trinitrocyclohexadienide
_journal_issue 11
_journal_name_full 'Acta Crystallographica Section C'
_journal_page_first 1918
_journal_page_last 1920
_journal_paper_doi 10.1107/S0108270199009233
_journal_volume 55
_journal_year 1999
_chemical_formula_sum 'C15 H22 N4 O8'
_chemical_formula_weight 386.37
_chemical_name_systematic
;
(4-triethylammoniomethyl-1,3-dioxolane)-2-spiro-1'-2',4',6'-trinitro-
cyclohexadienide
;
_space_group_IT_number 14
_symmetry_cell_setting monoclinic
_symmetry_space_group_name_Hall '-P 2ybc'
_symmetry_space_group_name_H-M 'P 1 21/c 1'
_audit_creation_method SHELXL
_cell_angle_alpha 90.00
_cell_angle_beta 91.20(3)
_cell_angle_gamma 90.00
_cell_formula_units_Z 4
_cell_length_a 7.879(3)
_cell_length_b 10.971(6)
_cell_length_c 19.831(9)
_cell_measurement_reflns_used 24
_cell_measurement_temperature 193(2)
_cell_measurement_theta_max 11
_cell_measurement_theta_min 10
_cell_volume 1713.8(14)
_computing_cell_refinement 'P3 (Siemens, 1989)'
_computing_data_collection 'P3 (Siemens, 1989)'
_computing_data_reduction 'XDISK (Siemens, 1991)'
_computing_molecular_graphics 'SHELXTL (Sheldrick, 1994)'
_computing_publication_material 'SHELXTL (Sheldrick, 1994)'
_computing_structure_refinement 'SHELXTL (Sheldrick, 1994)'
_computing_structure_solution 'SHELXTL (Sheldrick, 1994)'
_diffrn_ambient_temperature 193(2)
_diffrn_measurement_device 'Syntex P2~1~/PC'
_diffrn_measurement_method \q/2\q
_diffrn_radiation_monochromator graphite
_diffrn_radiation_source 'fine-focus sealed tube'
_diffrn_radiation_type MoK\a
_diffrn_radiation_wavelength 0.71073
_diffrn_reflns_av_R_equivalents 0.079
_diffrn_reflns_av_sigmaI/netI 0.21
_diffrn_reflns_limit_h_max 9
_diffrn_reflns_limit_h_min -3
_diffrn_reflns_limit_k_max 13
_diffrn_reflns_limit_k_min -12
_diffrn_reflns_limit_l_max 23
_diffrn_reflns_limit_l_min -23
_diffrn_reflns_number 3223
_diffrn_reflns_theta_max 25.05
_diffrn_reflns_theta_min 2.05
_diffrn_standards_decay_% 5
_diffrn_standards_interval_count 98
_diffrn_standards_number 2
_exptl_absorpt_coefficient_mu 0.122
_exptl_absorpt_correction_type none
_exptl_crystal_colour red
_exptl_crystal_density_diffrn 1.497
_exptl_crystal_density_method 'not measured'
_exptl_crystal_description needle
_exptl_crystal_F_000 816
_exptl_crystal_size_max 0.55
_exptl_crystal_size_mid 0.25
_exptl_crystal_size_min 0.20
_refine_diff_density_max 0.55
_refine_diff_density_min -0.30
_refine_ls_extinction_method none
_refine_ls_goodness_of_fit_all 0.876
_refine_ls_goodness_of_fit_ref 1.177
_refine_ls_hydrogen_treatment constr
_refine_ls_matrix_type full
_refine_ls_number_parameters 247
_refine_ls_number_reflns 2940
_refine_ls_number_restraints 0
_refine_ls_restrained_S_all 1.158
_refine_ls_restrained_S_obs 1.177
_refine_ls_R_factor_all 0.2099
_refine_ls_R_factor_gt 0.0771
_refine_ls_shift/esd_mean 0.000
_refine_ls_shift/su_max 0.000
_refine_ls_structure_factor_coef Fsqd
_refine_ls_weighting_details 'w=1/[\s^2^(Fo^2^)+(0.1024P)^2^] where P=(Fo^2^+2Fc^2^)/3'
_refine_ls_weighting_scheme calc
_refine_ls_wR_factor_all 0.2640
_refine_ls_wR_factor_ref 0.1722
_reflns_number_gt 1256
_reflns_number_total 2996
_reflns_observed_criterion >2sigma(I)
_cod_data_source_file bm1348.cif
_cod_data_source_block k3002
_cod_depositor_comments
;
The following automatic conversions were performed:
'_symmetry_cell_setting' value 'Monoclinic' changed to 'monoclinic'
according to '/home/saulius/struct/CIF-dictionaries/cif_core.dic'
dictionary named 'cif_core.dic' version 2.4.1 from 2010-06-29.

Automatic conversion script
Id: cif_fix_enum 1527 2010-12-29 10:47:43Z saulius 

The following automatic conversions were performed:

'_symmetry_cell_setting' value 'Monoclinic' changed to 'monoclinic'
according to /home/saulius/struct/CIF-dictionaries/cif_core.dic
dictionary named 'cif_core.dic' version 2.4.1 from 2010-06-29.

Automatic conversion script
Id: cif_fix_values 1715 2011-07-08 13:25:40Z adriana 

The following automatic conversions were performed:

'_refine_ls_weighting_scheme' value 'calc
w=1/[\s^2^(Fo^2^)+(0.1024P)^2^] where P=(Fo^2^+2Fc^2^)/3' was changed
to 'calc'. New tag '_refine_ls_weighting_details' was created. The
value of the new tag was set to 'w=1/[\s^2^(Fo^2^)+(0.1024P)^2^]
where P=(Fo^2^+2Fc^2^)/3'.

Automatic conversion script
Id: cif_fix_values 3143 2015-03-26 13:38:13Z robertas 
;
_cod_original_cell_volume 1713.9(13)
_cod_original_sg_symbol_H-M 'P 21/c'
_cod_database_code 2009093

loop_
_symmetry_equiv_pos_as_xyz
'x, y, z'
'-x, y+1/2, -z+1/2'
'-x, -y, -z'
'x, -y-1/2, z-1/2'

loop_
_atom_site_aniso_label
_atom_site_aniso_U_11
_atom_site_aniso_U_22
_atom_site_aniso_U_33
_atom_site_aniso_U_12
_atom_site_aniso_U_13
_atom_site_aniso_U_23
N1 .051(3) .019(3) .041(3) -.003(2) -.011(2) .009(2)
N2 .042(3) .034(3) .028(2) .000(2) -.001(2) .006(2)
N3 .061(4) .036(3) .037(3) -.004(3) .008(3) -.007(2)
N4 .044(3) .046(3) .027(2) -.008(3) .000(2) .009(2)
O1 .074(3) .041(3) .042(2) -.005(2) .001(2) .020(2)
O2 .076(3) .026(3) .059(3) .010(2) -.003(2) .001(2)
O3 .073(3) .057(3) .034(2) .010(2) .013(2) -.004(2)
O4 .049(3) .038(2) .036(2) -.009(2) -.003(2) .015(2)
O5 .100(4) .016(2) .066(3) .008(2) .029(3) .004(2)
O6 .079(3) .038(3) .036(2) .004(2) .012(2) -.008(2)
O7 .043(2) .043(2) .017(2) -.012(2) -.001(2) .001(2)
O8 .039(2) .041(2) .026(2) -.004(2) -.005(2) .003(2)
C1 .033(3) .032(3) .029(3) -.003(3) -.006(2) .006(2)
C2 .029(3) .026(3) .028(3) -.004(2) -.006(2) .003(2)
C3 .038(3) .027(3) .026(3) .001(3) -.011(2) -.004(2)
C4 .032(3) .026(3) .022(3) -.004(3) -.005(2) .001(2)
C5 .035(3) .023(3) .028(3) -.002(2) -.003(2) .004(2)
C6 .042(3) .026(3) .028(3) .000(3) .000(3) .000(2)
C7 .064(5) .090(6) .025(3) -.031(4) -.004(3) .010(3)
C8 .043(4) .062(4) .025(3) -.015(3) .002(3) .005(3)
C9 .059(5) .076(5) .042(4) -.016(4) -.001(3) .007(4)
C10 .059(4) .042(4) .040(3) -.019(3) -.002(3) .001(3)
C11 .098(6) .030(4) .061(4) -.020(4) .009(4) -.002(3)
C12 .079(5) .010(3) .054(4) .003(3) -.010(3) .004(3)
C13 .072(5) .043(4) .053(4) .009(4) .005(4) -.008(3)
C14 .051(4) .019(3) .075(4) -.002(3) .009(3) -.022(3)
C15 .063(5) .024(3) .063(4) .001(3) .008(4) .008(3)

loop_
_atom_site_label
_atom_site_fract_x
_atom_site_fract_y
_atom_site_fract_z
_atom_site_U_iso_or_equiv
_atom_site_thermal_displace_type
_atom_site_calc_flag
_atom_site_refinement_flags
_atom_site_occupancy
_atom_site_disorder_group
_atom_site_type_symbol
N1 .7810(6) 1.7655(4) .3995(2) .0373(12) Uani d . 1 . N
N2 .6461(6) 1.4811(4) .5764(2) .0345(11) Uani d . 1 . N
N3 .9403(7) 1.3238(5) .3840(2) .0446(13) Uani d . 1 . N
N4 .6872(6) 1.5015(5) .1622(2) .0391(12) Uani d . 1 . N
O1 .8402(6) 1.7906(4) .3437(2) .0523(12) Uani d . 1 . O
O2 .7133(6) 1.8454(4) .4350(2) .0536(12) Uani d . 1 . O
O3 .6058(6) 1.5705(4) .6112(2) .0544(12) Uani d . 1 . O
O4 .6221(5) 1.3746(4) .5938(2) .0413(10) Uani d . 1 . O
O5 .9486(6) 1.2261(4) .4145(2) .0599(14) Uani d . 1 . O
O6 .9949(6) 1.3358(4) .3260(2) .0509(12) Uani d . 1 . O
O7 .7697(5) 1.5375(3) .3166(2) .0344(10) Uani d . 1 . O
O8 1.0343(5) 1.5798(3) .3618(2) .0355(10) Uani d . 1 . O
C1 .8667(7) 1.5465(5) .3781(2) .0313(13) Uani d . 1 . C
C2 .7894(7) 1.6436(5) .4245(2) .0280(12) Uani d . 1 . C
C3 .7242(7) 1.6213(5) .4859(2) .0305(13) Uani d . 1 . C
H3 .6796(7) 1.6865(5) .5116(2) .037 Uiso calc R 1 . H
C4 .7222(6) 1.5024(5) .5119(2) .0267(12) Uani d . 1 . C
C5 .7950(7) 1.4075(5) .4775(2) .0286(13) Uani d . 1 . C
H5 .7969(7) 1.3282(5) .4967(2) .034 Uiso calc R 1 . H
C6 .8648(7) 1.4269(5) .4158(3) .0321(13) Uani d . 1 . C
C7 .8705(9) 1.5841(8) .2616(3) .060(2) Uani d . 1 . C
H7 .8322(9) 1.6689(8) .2505(3) .072 Uiso calc R 1 . H
C8 1.0492(7) 1.5890(6) .2896(2) .043(2) Uani d . 1 . C
H8A 1.1171(7) 1.5205(6) .2720(2) .052 Uiso calc R 1 . H
H8B 1.1045(7) 1.6666(6) .2771(2) .052 Uiso calc R 1 . H
C9 .8573(8) 1.5103(7) .2012(3) .059(2) Uani d . 1 . C
H9A .8915(8) 1.4263(7) .2138(3) .071 Uiso calc R 1 . H
H9B .9427(8) 1.5409(7) .1695(3) .071 Uiso calc R 1 . H
C10 .5447(8) 1.4582(6) .2066(3) .047(2) Uani d . 1 . C
H10A .4380(8) 1.4591(6) .1794(3) .056 Uiso calc R 1 . H
H10B .5317(8) 1.5182(6) .2435(3) .056 Uiso calc R 1 . H
C11 .5641(10) 1.3312(6) .2386(3) .063(2) Uani d . 1 . C
H11A .465(3) 1.3138(17) .2662(18) .095 Uiso calc R 1 . H
H11B .667(3) 1.3290(13) .2670(17) .095 Uiso calc R 1 . H
H11C .572(6) 1.2697(7) .2029(3) .095 Uiso calc R 1 . H
C12 .7178(9) 1.4086(5) .1072(3) .048(2) Uani d . 1 . C
H12A .7570(9) 1.3320(5) .1289(3) .057 Uiso calc R 1 . H
H12B .6077(9) 1.3911(5) .0842(3) .057 Uiso calc R 1 . H
C13 .8438(9) 1.4431(6) .0544(3) .056(2) Uani d . 1 . C
H13A .846(4) 1.380(2) .0196(12) .084 Uiso calc R 1 . H
H13B .9569(13) 1.451(4) .0754(5) .084 Uiso calc R 1 . H
H13C .810(3) 1.521(2) .0337(15) .084 Uiso calc R 1 . H
C14 .6396(8) 1.6258(5) .1301(3) .048(2) Uani d . 1 . C
H14A .6210(8) 1.6851(5) .1669(3) .058 Uiso calc R 1 . H
H14B .7375(8) 1.6551(5) .1042(3) .058 Uiso calc R 1 . H
C15 .4881(8) 1.6260(5) .0851(3) .050(2) Uani d . 1 . C
H15A .470(3) 1.7081(10) .0668(16) .075 Uiso calc R 1 . H
H15B .3886(12) 1.602(4) .1107(6) .075 Uiso calc R 1 . H
H15C .505(2) 1.569(3) .0480(11) .075 Uiso calc R 1 . H

loop_
_atom_type_symbol
_atom_type_description
_atom_type_scat_dispersion_real
_atom_type_scat_dispersion_imag
_atom_type_scat_source
C C 0.0033 0.0016 'International Tables Vol C Tables 4.2.6.8 and 6.1.1.4'
H H 0.0000 0.0000 'International Tables Vol C Tables 4.2.6.8 and 6.1.1.4'
N N 0.0061 0.0033 'International Tables Vol C Tables 4.2.6.8 and 6.1.1.4'
O O 0.0106 0.0060 'International Tables Vol C Tables 4.2.6.8 and 6.1.1.4'

loop_
_geom_angle_atom_site_label_1
_geom_angle_atom_site_label_2
_geom_angle_atom_site_label_3
_geom_angle
_geom_angle_publ_flag
O1 N1 O2 121.3(5) no
O1 N1 C2 120.2(5) no
O2 N1 C2 118.6(5) no
O4 N2 O3 123.3(4) no
O4 N2 C4 118.0(5) no
O3 N2 C4 118.7(5) no
O5 N3 O6 122.0(5) no
O5 N3 C6 119.4(5) no
O6 N3 C6 118.6(5) no
C12 N4 C10 109.7(5) no
C12 N4 C9 104.7(5) no
C10 N4 C9 112.0(4) no
C12 N4 C14 109.8(4) no
C10 N4 C14 109.8(5) no
C9 N4 C14 110.7(5) no
C1 O7 C7 109.0(4) yes
C1 O8 C8 109.9(4) yes
O8 C1 O7 108.0(4) yes
O8 C1 C6 110.9(4) no
O7 C1 C6 110.6(4) no
O8 C1 C2 109.9(4) no
O7 C1 C2 110.3(4) no
C6 C1 C2 107.3(4) yes
C3 C2 N1 117.8(5) no
C3 C2 C1 125.1(5) yes
N1 C2 C1 117.1(4) no
C2 C3 C4 120.4(5) yes
C5 C4 C3 120.9(5) yes
C5 C4 N2 120.1(5) no
C3 C4 N2 119.0(5) no
C6 C5 C4 120.3(5) yes
C5 C6 N3 116.7(5) no
C5 C6 C1 125.9(5) yes
N3 C6 C1 117.4(4) no
C9 C7 O7 113.1(5) no
C9 C7 C8 112.0(6) no
O7 C7 C8 104.9(4) yes
O8 C8 C7 105.6(4) yes
C7 C9 N4 119.9(6) no
N4 C10 C11 117.0(5) no
C13 C12 N4 116.6(5) no
C15 C14 N4 115.8(5) no

loop_
_geom_bond_atom_site_label_1
_geom_bond_atom_site_label_2
_geom_bond_site_symmetry_1
_geom_bond_site_symmetry_2
_geom_bond_distance
_geom_bond_publ_flag
N1 O1 . . 1.241(6) no
N1 O2 . . 1.251(6) no
N1 C2 . . 1.428(7) yes
N2 O4 . . 1.234(6) no
N2 O3 . . 1.244(6) no
N2 C4 . . 1.444(7) yes
N3 O5 . . 1.232(6) no
N3 O6 . . 1.244(5) no
N3 C6 . . 1.430(7) yes
N4 C12 . . 1.516(7) yes
N4 C10 . . 1.518(7) yes
N4 C9 . . 1.537(8) yes
N4 C14 . . 1.548(8) yes
O7 C1 . . 1.429(6) yes
O7 C7 . . 1.456(7) yes
O8 C1 . . 1.414(6) yes
O8 C8 . . 1.444(6) yes
C1 C6 . . 1.510(7) yes
C1 C2 . . 1.542(7) yes
C2 C3 . . 1.353(7) yes
C3 C4 . . 1.402(7) yes
C4 C5 . . 1.377(7) yes
C5 C6 . . 1.369(7) yes
C7 C9 . . 1.447(9) no
C7 C8 . . 1.504(8) no
C10 C11 . . 1.537(8) no
C12 C13 . . 1.507(8) no
C14 C15 . . 1.475(9) no

loop_
_geom_torsion_atom_site_label_1
_geom_torsion_atom_site_label_2
_geom_torsion_atom_site_label_3
_geom_torsion_atom_site_label_4
_geom_torsion
_geom_torsion_publ_flag
C8 O8 C1 O7 -1.9(6) yes
C8 O8 C1 C6 119.5(5) no
C8 O8 C1 C2 -122.1(5) no
C7 O7 C1 O8 -8.9(6) yes
C7 O7 C1 C6 -130.3(5) no
C7 O7 C1 C2 111.2(5) no
O1 N1 C2 C3 179.4(5) no
O2 N1 C2 C3 -0.4(7) no
O1 N1 C2 C1 -2.7(7) no
O2 N1 C2 C1 177.5(5) no
O8 C1 C2 C3 -124.0(5) no
O7 C1 C2 C3 117.1(5) no
C6 C1 C2 C3 -3.4(7) yes
O8 C1 C2 N1 58.3(6) no
O7 C1 C2 N1 -60.6(6) no
C6 C1 C2 N1 178.9(5) no
N1 C2 C3 C4 177.2(5) no
C1 C2 C3 C4 -0.5(8) no
C2 C3 C4 C5 3.9(8) yes
C2 C3 C4 N2 -177.7(5) no
O4 N2 C4 C5 -12.4(7) no
O3 N2 C4 C5 168.7(5) no
O4 N2 C4 C3 169.2(5) no
O3 N2 C4 C3 -9.7(7) no
C3 C4 C5 C6 -2.7(8) yes
N2 C4 C5 C6 178.9(5) no
C4 C5 C6 N3 179.0(5) no
C4 C5 C6 C1 -2.0(8) yes
O5 N3 C6 C5 -4.4(8) no
O6 N3 C6 C5 175.2(5) no
O5 N3 C6 C1 176.5(5) no
O6 N3 C6 C1 -3.9(7) no
O8 C1 C6 C5 124.6(6) no
O7 C1 C6 C5 -115.6(6) no
C2 C1 C6 C5 4.6(7) yes
O8 C1 C6 N3 -56.4(6) no
O7 C1 C6 N3 63.4(6) no
C2 C1 C6 N3 -176.4(4) no
C1 O7 C7 C9 137.8(6) no
C1 O7 C7 C8 15.4(7) yes
C1 O8 C8 C7 11.3(6) yes
C9 C7 C8 O8 -139.1(6) no
O7 C7 C8 O8 -16.1(7) yes
O7 C7 C9 N4 66.1(8) no
C8 C7 C9 N4 -175.6(5) no
C12 N4 C9 C7 -174.8(6) no
C10 N4 C9 C7 -55.9(8) no
C14 N4 C9 C7 67.0(7) no
C12 N4 C10 C11 54.8(6) no
C9 N4 C10 C11 -61.1(7) no
C14 N4 C10 C11 175.6(5) no
C10 N4 C12 C13 174.2(5) no
C9 N4 C12 C13 -65.4(6) no
C14 N4 C12 C13 53.4(7) no
C12 N4 C14 C15 58.5(7) no
C10 N4 C14 C15 -62.2(6) no
C9 N4 C14 C15 173.6(5) no

loop_
_cod_related_entry_id
_cod_related_entry_database
_cod_related_entry_code
1 ChemSpider 4425314
